data_4331609
loop_
_publ_author_name
'Salmon, Lionel'
'Thu\'ery, Pierre'
'Rivi\`ere, Eric'
'Ephritikhine, Michel'

_publ_section_title
;
 Synthesis, Structure, and Magnetic Behavior of a Series of Trinuclear
 Schiff Base Complexes of 5f (UIV, ThIV) and 3d (CuII, ZnII) Ions
;
_journal_issue 1
_journal_name_full 'Inorganic Chemistry'
_journal_page_first 83
_journal_page_last 93
_journal_paper_doi 10.1021/ic0512375
_journal_volume 45
_journal_year 2006
_chemical_formula_sum 'C54.5 H46.5 N8.5 O8 U Zn2'
_chemical_formula_weight 1317.27
_space_group_IT_number 14
_symmetry_cell_setting monoclinic
_symmetry_space_group_name_Hall '-P 2yn'
_symmetry_space_group_name_H-M 'P 1 21/n 1'
_atom_sites_solution_hydrogens geom
_atom_sites_solution_primary direct
_atom_sites_solution_secondary difmap
_audit_creation_method SHELXL-97
_cell_angle_alpha 90.00
_cell_angle_beta 95.136(4)
_cell_angle_gamma 90.00
_cell_formula_units_Z 4
_cell_length_a 13.0220(8)
_cell_length_b 25.3692(19)
_cell_length_c 15.2238(9)
_cell_measurement_reflns_used 33533
_cell_measurement_temperature 100(2)
_cell_measurement_theta_max 25.68
_cell_measurement_theta_min 2.69
_cell_volume 5009.1(6)
_computing_cell_refinement 'HKL2000 (Otwinowski & Minor, 1997)'
_computing_data_collection 'Kappa-CCD software (Nonius B.V., 1998)'
_computing_data_reduction 'HKL2000 (Otwinowski & Minor, 1997)'
_computing_molecular_graphics 'SHELXTL (Sheldrick, 1999)'
_computing_publication_material 'SHELXTL (Sheldrick, 1999)'
_computing_structure_refinement 'SHELXL-97 (Sheldrick, 1997)'
_computing_structure_solution 'SHELXS-97 (Sheldrick, 1997)'
_diffrn_ambient_temperature 100(2)
_diffrn_measured_fraction_theta_full 0.989
_diffrn_measured_fraction_theta_max 0.989
_diffrn_measurement_device_type 'Nonius Kappa-CCD'
_diffrn_measurement_method '\f scans'
_diffrn_radiation_monochromator graphite
_diffrn_radiation_source 'fine-focus sealed tube'
_diffrn_radiation_type MoK\a
_diffrn_radiation_wavelength 0.71073
_diffrn_reflns_av_R_equivalents 0.0733
_diffrn_reflns_av_sigmaI/netI 0.0909
_diffrn_reflns_limit_h_max 15
_diffrn_reflns_limit_h_min -15
_diffrn_reflns_limit_k_max 30
_diffrn_reflns_limit_k_min -30
_diffrn_reflns_limit_l_max 18
_diffrn_reflns_limit_l_min -18
_diffrn_reflns_number 33533
_diffrn_reflns_theta_full 25.68
_diffrn_reflns_theta_max 25.68
_diffrn_reflns_theta_min 2.69
_diffrn_standards_decay_% none
_diffrn_standards_interval_time 0
_exptl_absorpt_coefficient_mu 4.240
_exptl_absorpt_correction_T_max 0.809
_exptl_absorpt_correction_T_min 0.486
_exptl_absorpt_correction_type refdelf
_exptl_absorpt_process_details 'program DELABS from PLATON (Spek, 2000)'
_exptl_crystal_colour 'translucent dark orange'
_exptl_crystal_density_diffrn 1.747
_exptl_crystal_density_meas ?
_exptl_crystal_description irregular
_exptl_crystal_F_000 2596
_exptl_crystal_size_max 0.15
_exptl_crystal_size_mid 0.10
_exptl_crystal_size_min 0.05
_refine_diff_density_max 0.970
_refine_diff_density_min -1.449
_refine_diff_density_rms 0.164
_refine_ls_extinction_method none
_refine_ls_goodness_of_fit_ref 0.983
_refine_ls_hydrogen_treatment constr
_refine_ls_matrix_type full
_refine_ls_number_parameters 681
_refine_ls_number_reflns 9412
_refine_ls_number_restraints 212
_refine_ls_restrained_S_all 0.983
_refine_ls_R_factor_all 0.1089
_refine_ls_R_factor_gt 0.0518
_refine_ls_shift/su_max 0.001
_refine_ls_shift/su_mean 0.000
_refine_ls_structure_factor_coef Fsqd
_refine_ls_weighting_details 'calc w=1/[\s^2^(Fo^2^)+(0.0377P)^2^] where P=(Fo^2^+2Fc^2^)/3'
_refine_ls_weighting_scheme calc
_refine_ls_wR_factor_gt 0.0944
_refine_ls_wR_factor_ref 0.1114
_reflns_number_gt 5891
_reflns_number_total 9412
_reflns_threshold_expression >2sigma(I)
_cod_data_source_file ic0512375sup1.cif
_cod_data_source_block 1
_cod_depositor_comments
;
The following automatic conversions were performed:

'_exptl_crystal_density_meas' value 'not measured' was changed to '?'
- the value is perceived as not measured.

Automatic conversion script
Id: cif_fix_values 3008 2015-01-20 13:52:24Z robertas 
;
_cod_original_sg_symbol_H-M 'P 21/n'
_cod_original_formula_sum 'C54.50 H46.50 N8.50 O8 U Zn2'
_cod_database_code 4331609

loop_
_symmetry_equiv_pos_as_xyz
'x, y, z'
'-x+1/2, y+1/2, -z+1/2'
'-x, -y, -z'
'x-1/2, -y-1/2, z-1/2'

loop_
_atom_site_label
_atom_site_type_symbol
_atom_site_fract_x
_atom_site_fract_y
_atom_site_fract_z
_atom_site_U_iso_or_equiv
_atom_site_adp_type
_atom_site_occupancy
_atom_site_symmetry_multiplicity
_atom_site_calc_flag
_atom_site_refinement_flags
U U 0.88705(2) 0.167722(12) 0.37839(2) 0.02437(10) Uani 1 1 d .
Zn1 Zn 0.93815(7) 0.11201(4) 0.59986(6) 0.0239(2) Uani 1 1 d .
Zn2 Zn 0.86974(7) 0.22920(4) 0.15985(6) 0.0258(2) Uani 1 1 d .
O1 O 0.7122(4) 0.1757(2) 0.3851(3) 0.0312(14) Uani 1 1 d .
O2 O 0.8222(4) 0.1416(2) 0.5196(3) 0.0239(12) Uani 1 1 d .
O3 O 0.9982(4) 0.1188(2) 0.4844(3) 0.0246(12) Uani 1 1 d .
O4 O 1.0534(4) 0.1547(2) 0.3413(3) 0.0284(14) Uani 1 1 d .
N1 N 0.8377(5) 0.0714(2) 0.6671(4) 0.0239(15) Uani 1 1 d .
N2 N 1.0280(5) 0.0467(3) 0.6270(4) 0.0263(16) Uani 1 1 d .
C1 C 0.6607(7) 0.1497(3) 0.4430(6) 0.031(2) Uani 1 1 d .
C2 C 0.7222(6) 0.1293(3) 0.5191(5) 0.0252(19) Uani 1 1 d .
C3 C 0.6796(6) 0.0978(3) 0.5825(5) 0.029(2) Uani 1 1 d .
C4 C 0.5709(6) 0.0892(3) 0.5731(6) 0.034(2) Uani 1 1 d .
H4 H 0.5402 0.0685 0.6138 0.041 Uiso 1 1 calc R
C5 C 0.5116(6) 0.1117(3) 0.5033(6) 0.035(2) Uani 1 1 d .
H5 H 0.4404 0.1076 0.4997 0.042 Uiso 1 1 calc R
C6 C 0.5555(6) 0.1404(3) 0.4383(6) 0.038(2) Uani 1 1 d .
H6 H 0.5134 0.1536 0.3908 0.045 Uiso 1 1 calc R
C7 C 0.7400(6) 0.0694(3) 0.6520(5) 0.030(2) Uani 1 1 d .
H7 H 0.7043 0.0480 0.6885 0.036 Uiso 1 1 calc R
C8 C 0.8943(7) 0.0384(3) 0.7320(5) 0.034(2) Uani 1 1 d .
H8A H 0.8483 0.0125 0.7543 0.041 Uiso 1 1 calc R
H8B H 0.9226 0.0597 0.7812 0.041 Uiso 1 1 calc R
C9 C 0.9837(6) 0.0097(3) 0.6888(5) 0.033(2) Uani 1 1 d .
H9A H 1.0365 -0.0012 0.7341 0.039 Uiso 1 1 calc R
H9B H 0.9573 -0.0214 0.6574 0.039 Uiso 1 1 calc R
C10 C 1.1018(6) 0.0308(3) 0.5824(5) 0.029(2) Uani 1 1 d .
H10 H 1.1327 -0.0012 0.5987 0.035 Uiso 1 1 calc R
C11 C 1.1407(6) 0.0587(3) 0.5089(5) 0.0262(19) Uani 1 1 d .
C12 C 1.0867(6) 0.0990(3) 0.4619(5) 0.0235(19) Uani 1 1 d .
C13 C 1.1165(6) 0.1196(3) 0.3822(5) 0.0266(19) Uani 1 1 d .
C14 C 1.2114(6) 0.1016(3) 0.3529(6) 0.033(2) Uani 1 1 d .
H14 H 1.2357 0.1155 0.3022 0.039 Uiso 1 1 calc R
C15 C 1.2664(6) 0.0631(3) 0.4009(6) 0.033(2) Uani 1 1 d .
H15 H 1.3288 0.0521 0.3819 0.040 Uiso 1 1 calc R
C16 C 1.2335(6) 0.0405(3) 0.4754(6) 0.033(2) Uani 1 1 d .
H16 H 1.2714 0.0134 0.5039 0.039 Uiso 1 1 calc R
O5 O 0.8387(4) 0.0838(2) 0.3244(3) 0.0277(13) Uani 1 1 d .
O6 O 0.8339(4) 0.1637(2) 0.2237(3) 0.0269(12) Uani 1 1 d .
O7 O 0.8930(4) 0.2471(2) 0.2872(3) 0.0306(14) Uani 1 1 d .
O8 O 0.9237(4) 0.2466(2) 0.4546(4) 0.0321(14) Uani 1 1 d .
N3 N 0.7440(5) 0.2172(3) 0.0729(4) 0.0276(16) Uani 1 1 d .
N4 N 0.8371(5) 0.3057(3) 0.1319(4) 0.0285(16) Uani 1 1 d .
C17 C 0.7874(6) 0.0782(3) 0.2452(5) 0.0266(19) Uani 1 1 d .
C18 C 0.7805(6) 0.1228(3) 0.1897(5) 0.0213(18) Uani 1 1 d .
C19 C 0.7204(6) 0.1240(3) 0.1085(5) 0.029(2) Uani 1 1 d .
C20 C 0.6709(6) 0.0769(4) 0.0794(6) 0.035(2) Uani 1 1 d .
H20 H 0.6296 0.0764 0.0263 0.042 Uiso 1 1 calc R
C21 C 0.6835(7) 0.0321(3) 0.1290(6) 0.043(3) Uani 1 1 d .
H21 H 0.6539 0.0008 0.1074 0.051 Uiso 1 1 calc R
C22 C 0.7409(7) 0.0324(3) 0.2131(6) 0.040(2) Uani 1 1 d .
H22 H 0.7470 0.0016 0.2464 0.048 Uiso 1 1 calc R
C23 C 0.6970(6) 0.1728(4) 0.0596(5) 0.032(2) Uani 1 1 d .
H23 H 0.6434 0.1717 0.0149 0.038 Uiso 1 1 calc R
C24 C 0.7018(6) 0.2662(3) 0.0324(5) 0.029(2) Uani 1 1 d .
H24A H 0.6418 0.2772 0.0612 0.035 Uiso 1 1 calc R
H24B H 0.6806 0.2602 -0.0296 0.035 Uiso 1 1 calc R
C25 C 0.7847(7) 0.3090(3) 0.0421(5) 0.032(2) Uani 1 1 d .
H25A H 0.8340 0.3038 -0.0012 0.038 Uiso 1 1 calc R
H25B H 0.7534 0.3434 0.0325 0.038 Uiso 1 1 calc R
C26 C 0.8434(6) 0.3452(3) 0.1857(6) 0.033(2) Uani 1 1 d .
H26 H 0.8218 0.3780 0.1635 0.040 Uiso 1 1 calc R
C27 C 0.8816(6) 0.3425(3) 0.2784(6) 0.030(2) Uani 1 1 d .
C28 C 0.8995(6) 0.2950(3) 0.3239(5) 0.027(2) Uani 1 1 d .
C29 C 0.9193(6) 0.2943(3) 0.4172(6) 0.029(2) Uani 1 1 d .
C30 C 0.9319(7) 0.3416(3) 0.4618(6) 0.036(2) Uani 1 1 d .
H30 H 0.9493 0.3417 0.5224 0.043 Uiso 1 1 calc R
C31 C 0.9186(7) 0.3889(4) 0.4161(6) 0.041(2) Uani 1 1 d .
H31 H 0.9278 0.4206 0.4465 0.050 Uiso 1 1 calc R
C32 C 0.8917(7) 0.3897(4) 0.3256(6) 0.042(2) Uani 1 1 d .
H32 H 0.8804 0.4216 0.2965 0.050 Uiso 1 1 calc R
N5 N 0.9937(5) 0.1759(3) 0.6699(4) 0.0306(17) Uani 1 1 d .
C33 C 0.9500(6) 0.2229(3) 0.6519(5) 0.030(2) Uani 1 1 d .
H33 H 0.8899 0.2239 0.6140 0.036 Uiso 1 1 calc R
C34 C 0.9886(7) 0.2701(4) 0.6861(6) 0.038(2) Uani 1 1 d .
H34 H 0.9557 0.3019 0.6720 0.046 Uiso 1 1 calc R
C35 C 1.0773(7) 0.2681(4) 0.7417(6) 0.046(3) Uani 1 1 d .
H35 H 1.1070 0.2990 0.7647 0.055 Uiso 1 1 calc R
C36 C 1.1222(7) 0.2206(4) 0.7632(6) 0.046(3) Uani 1 1 d .
H36 H 1.1813 0.2189 0.8023 0.055 Uiso 1 1 calc R
C37 C 1.0789(6) 0.1747(4) 0.7263(5) 0.032(2) Uani 1 1 d .
H37 H 1.1098 0.1425 0.7410 0.038 Uiso 1 1 calc R
N6 N 1.0049(4) 0.2096(2) 0.1084(4) 0.0433(18) Uani 1 1 d GDU
C38A C 1.0618(6) 0.2444(3) 0.0615(7) 0.045(3) Uani 0.573(9) 1 d PGU
C39A C 1.1607(7) 0.2310(4) 0.0420(8) 0.049(3) Uani 0.573(9) 1 d PGU
C40A C 1.2028(5) 0.1827(5) 0.0694(8) 0.054(3) Uani 0.573(9) 1 d PGU
C41A C 1.1459(7) 0.1479(4) 0.1163(8) 0.054(4) Uani 0.573(9) 1 d PGU
C42A C 1.0470(6) 0.1614(3) 0.1358(6) 0.048(3) Uani 0.573(9) 1 d PGU
C38B C 1.0715(14) 0.2450(4) 0.0768(14) 0.044(3) Uani 0.427(9) 1 d PDU
C39B C 1.1444(13) 0.2293(6) 0.0218(15) 0.050(3) Uani 0.427(9) 1 d PDU
C40B C 1.1548(13) 0.1769(7) 0.0040(14) 0.054(3) Uani 0.427(9) 1 d PDU
C41B C 1.0820(14) 0.1418(5) 0.0279(14) 0.057(4) Uani 0.427(9) 1 d PDU
C42B C 1.0022(12) 0.1592(4) 0.0729(13) 0.048(3) Uani 0.427(9) 1 d PDU
N7 N 0.3960(8) 0.0984(4) 0.1668(7) 0.078(3) Uani 1 1 d U
C43 C 0.4647(9) 0.0763(5) 0.2239(7) 0.063(3) Uani 1 1 d U
H43 H 0.5094 0.0990 0.2566 0.076 Uiso 1 1 calc R
C44 C 0.4775(10) 0.0246(5) 0.2403(9) 0.080(4) Uani 1 1 d U
H44 H 0.5252 0.0118 0.2842 0.095 Uiso 1 1 calc R
C45 C 0.4164(11) -0.0069(5) 0.1887(9) 0.078(4) Uani 1 1 d U
H45 H 0.4240 -0.0431 0.1967 0.094 Uiso 1 1 calc R
C46 C 0.3467(10) 0.0094(6) 0.1280(8) 0.077(4) Uani 1 1 d U
H46 H 0.3064 -0.0141 0.0929 0.093 Uiso 1 1 calc R
C47 C 0.3361(12) 0.0618(7) 0.1186(10) 0.108(5) Uani 1 1 d U
H47 H 0.2851 0.0742 0.0771 0.130 Uiso 1 1 calc R
N8 N 1.1789(9) 0.2800(5) 0.2994(7) 0.093(3) Uani 1 1 d U
C48 C 1.1676(9) 0.3342(5) 0.3156(7) 0.067(3) Uani 1 1 d U
H48 H 1.1037 0.3497 0.3012 0.081 Uiso 1 1 calc R
C49 C 1.2448(9) 0.3642(5) 0.3508(7) 0.064(3) Uani 1 1 d U
H49 H 1.2339 0.3997 0.3625 0.076 Uiso 1 1 calc R
C50 C 1.3371(9) 0.3429(5) 0.3689(7) 0.060(3) Uani 1 1 d U
H50 H 1.3908 0.3642 0.3923 0.072 Uiso 1 1 calc R
C51 C 1.3556(9) 0.2933(5) 0.3551(7) 0.066(3) Uani 1 1 d U
H51 H 1.4222 0.2806 0.3685 0.079 Uiso 1 1 calc R
C52 C 1.2793(10) 0.2585(5) 0.3209(8) 0.075(4) Uani 1 1 d U
H52 H 1.2931 0.2230 0.3126 0.090 Uiso 1 1 calc R
C53 C 0.8982(9) -0.0352(5) 1.0630(8) 0.056(6) Uiso 0.50 1 d PG
C54 C 0.9729(11) -0.0725(4) 1.0476(9) 0.056 Uiso 0.50 1 d PG
C55 C 1.0496(9) -0.0602(5) 0.9931(9) 0.056 Uiso 0.50 1 d PG
C56 C 1.0517(9) -0.0108(5) 0.9539(8) 0.056 Uiso 0.50 1 d PG
C57 C 0.9770(11) 0.0264(4) 0.9693(9) 0.056 Uiso 0.50 1 d PG
C58 C 0.9003(9) 0.0142(5) 1.0239(9) 0.056 Uiso 0.50 1 d PG

loop_
_atom_site_aniso_label
_atom_site_aniso_U_11
_atom_site_aniso_U_22
_atom_site_aniso_U_33
_atom_site_aniso_U_23
_atom_site_aniso_U_13
_atom_site_aniso_U_12
U 0.02706(16) 0.02222(16) 0.02347(16) 0.00096(15) 0.00019(12) 0.00088(16)
Zn1 0.0233(5) 0.0233(5) 0.0246(5) -0.0001(4) 0.0002(4) 0.0011(4)
Zn2 0.0265(5) 0.0257(5) 0.0252(5) 0.0043(4) 0.0016(4) 0.0007(4)
O1 0.035(3) 0.034(4) 0.024(3) 0.007(3) -0.004(3) -0.002(3)
O2 0.015(3) 0.031(3) 0.026(3) 0.002(2) 0.003(2) 0.001(2)
O3 0.026(3) 0.027(3) 0.023(3) 0.001(2) 0.010(2) 0.005(2)
O4 0.024(3) 0.031(3) 0.030(3) 0.005(3) 0.002(3) -0.004(3)
N1 0.024(4) 0.028(4) 0.019(3) 0.003(3) 0.002(3) 0.003(3)
N2 0.029(4) 0.025(4) 0.025(4) -0.002(3) 0.000(3) -0.001(3)
C1 0.033(5) 0.027(5) 0.032(5) -0.014(4) -0.004(4) 0.009(4)
C2 0.026(5) 0.022(4) 0.028(5) -0.009(4) 0.001(4) 0.004(4)
C3 0.022(4) 0.034(5) 0.029(5) -0.001(4) -0.002(4) 0.003(4)
C4 0.025(5) 0.038(5) 0.039(5) -0.003(4) 0.005(4) -0.003(4)
C5 0.018(4) 0.032(5) 0.056(6) -0.001(5) 0.010(4) -0.003(4)
C6 0.025(5) 0.043(6) 0.042(5) -0.008(5) -0.018(5) 0.006(4)
C7 0.026(5) 0.037(5) 0.029(5) 0.003(4) 0.007(4) -0.001(4)
C8 0.043(6) 0.032(5) 0.026(5) 0.001(4) 0.000(4) -0.004(4)
C9 0.041(5) 0.024(5) 0.030(5) 0.003(4) -0.011(4) 0.006(4)
C10 0.028(5) 0.029(5) 0.029(5) 0.002(4) -0.006(4) 0.006(4)
C11 0.024(4) 0.022(4) 0.032(5) -0.006(4) 0.002(4) -0.003(4)
C12 0.024(5) 0.025(5) 0.021(4) -0.003(3) 0.001(4) -0.005(4)
C13 0.027(5) 0.027(5) 0.026(4) -0.011(4) 0.001(4) -0.006(4)
C14 0.029(5) 0.035(5) 0.038(5) -0.001(4) 0.016(4) -0.008(4)
C15 0.021(4) 0.040(5) 0.039(5) -0.017(4) 0.005(4) 0.001(4)
C16 0.033(5) 0.028(5) 0.037(5) -0.013(4) -0.003(4) 0.005(4)
O5 0.030(3) 0.026(3) 0.026(3) -0.001(2) -0.003(3) -0.001(3)
O6 0.035(3) 0.025(3) 0.020(3) -0.001(2) -0.002(2) -0.004(3)
O7 0.042(4) 0.019(3) 0.030(3) 0.000(2) 0.001(3) 0.003(3)
O8 0.038(4) 0.024(3) 0.032(3) -0.001(3) -0.005(3) -0.002(3)
N3 0.027(4) 0.032(4) 0.024(4) 0.004(3) 0.006(3) -0.002(3)
N4 0.029(4) 0.028(4) 0.028(4) 0.011(3) 0.006(3) 0.004(3)
C17 0.027(4) 0.020(4) 0.033(5) -0.001(4) 0.003(4) 0.006(4)
C18 0.020(4) 0.023(4) 0.021(4) -0.004(3) 0.005(4) -0.003(3)
C19 0.034(5) 0.028(5) 0.025(4) -0.004(4) 0.003(4) -0.005(4)
C20 0.021(5) 0.050(6) 0.033(5) 0.002(4) 0.001(4) -0.007(4)
C21 0.056(7) 0.025(5) 0.045(6) -0.002(4) -0.002(5) -0.005(5)
C22 0.049(6) 0.032(5) 0.041(5) 0.000(4) 0.004(5) -0.003(4)
C23 0.032(5) 0.044(6) 0.019(4) -0.002(4) 0.002(4) 0.003(5)
C24 0.026(5) 0.032(5) 0.029(5) 0.003(4) 0.002(4) -0.003(4)
C25 0.040(5) 0.022(4) 0.034(5) 0.005(4) 0.001(4) 0.004(4)
C26 0.025(5) 0.029(5) 0.045(5) 0.008(4) 0.000(4) 0.000(4)
C27 0.025(4) 0.027(5) 0.039(5) 0.000(4) 0.001(4) -0.005(4)
C28 0.023(5) 0.023(5) 0.037(5) 0.000(4) 0.003(4) 0.006(4)
C29 0.015(4) 0.030(5) 0.041(5) 0.006(4) 0.006(4) 0.001(4)
C30 0.041(5) 0.022(5) 0.042(5) -0.004(4) -0.009(5) 0.000(4)
C31 0.046(6) 0.025(5) 0.050(6) -0.002(4) -0.008(5) -0.006(4)
C32 0.038(6) 0.030(5) 0.054(6) 0.005(5) -0.009(5) 0.003(4)
N5 0.031(4) 0.036(5) 0.026(4) -0.010(3) 0.007(3) -0.002(3)
C33 0.034(5) 0.024(5) 0.032(5) -0.010(4) 0.002(4) 0.000(4)
C34 0.040(6) 0.034(5) 0.043(5) -0.005(4) 0.010(5) 0.002(4)
C35 0.043(6) 0.049(7) 0.047(6) -0.012(5) 0.017(5) -0.020(5)
C36 0.026(5) 0.073(8) 0.038(5) -0.019(5) 0.006(4) -0.009(5)
C37 0.025(4) 0.048(6) 0.022(4) 0.003(4) 0.002(4) -0.001(4)
N6 0.034(4) 0.041(4) 0.056(4) 0.007(3) 0.007(3) 0.008(3)
C38A 0.031(5) 0.048(5) 0.057(6) 0.010(5) 0.009(5) 0.001(5)
C39A 0.033(5) 0.053(5) 0.064(6) 0.012(5) 0.011(5) 0.005(5)
C40A 0.037(6) 0.059(6) 0.067(7) 0.007(6) 0.008(6) 0.007(5)
C41A 0.041(7) 0.063(7) 0.059(7) 0.013(6) 0.016(6) 0.021(6)
C42A 0.038(6) 0.055(6) 0.054(6) 0.011(6) 0.013(5) 0.018(5)
C38B 0.034(5) 0.047(5) 0.053(5) 0.010(5) 0.009(5) 0.004(4)
C39B 0.035(6) 0.053(6) 0.064(6) 0.011(5) 0.013(5) 0.004(5)
C40B 0.038(6) 0.059(6) 0.067(6) 0.007(6) 0.013(6) 0.004(6)
C41B 0.046(7) 0.059(7) 0.067(7) 0.002(6) 0.013(6) 0.005(6)
C42B 0.038(6) 0.051(6) 0.057(7) 0.005(6) 0.012(6) 0.011(6)
N7 0.076(6) 0.061(6) 0.099(7) 0.023(5) 0.009(5) 0.014(5)
C43 0.076(7) 0.061(6) 0.055(6) -0.003(5) 0.017(5) -0.004(6)
C44 0.070(7) 0.084(7) 0.087(7) 0.032(6) 0.023(6) 0.007(6)
C45 0.078(7) 0.070(7) 0.094(7) -0.003(6) 0.053(6) 0.003(6)
C46 0.090(8) 0.084(7) 0.061(6) -0.003(6) 0.023(6) -0.030(6)
C47 0.108(8) 0.121(9) 0.095(8) 0.033(7) 0.001(7) -0.018(8)
N8 0.096(7) 0.113(7) 0.072(6) 0.000(6) 0.017(6) -0.009(6)
C48 0.061(6) 0.076(7) 0.065(6) 0.025(6) 0.002(5) 0.002(6)
C49 0.071(7) 0.071(7) 0.050(6) 0.007(5) 0.012(5) -0.029(6)
C50 0.061(6) 0.079(7) 0.042(5) 0.010(5) 0.011(5) -0.042(6)
C51 0.048(6) 0.099(8) 0.052(6) 0.019(6) 0.015(5) -0.010(6)
C52 0.080(7) 0.084(7) 0.062(6) 0.006(6) 0.022(6) -0.002(6)

loop_
_atom_type_symbol
_atom_type_description
_atom_type_scat_dispersion_real
_atom_type_scat_dispersion_imag
_atom_type_scat_source
C C 0.0033 0.0016 'International Tables Vol C Tables 4.2.6.8 and 6.1.1.4'
H H 0.0000 0.0000 'International Tables Vol C Tables 4.2.6.8 and 6.1.1.4'
N N 0.0061 0.0033 'International Tables Vol C Tables 4.2.6.8 and 6.1.1.4'
O O 0.0106 0.0060 'International Tables Vol C Tables 4.2.6.8 and 6.1.1.4'
Zn Zn 0.2839 1.4301 'International Tables Vol C Tables 4.2.6.8 and 6.1.1.4'
U U -9.6767 9.6646 'International Tables Vol C Tables 4.2.6.8 and 6.1.1.4'

loop_
_geom_angle_atom_site_label_1
_geom_angle_atom_site_label_2
_geom_angle_atom_site_label_3
_geom_angle
O1 U O4 167.94(18)
O1 U O8 93.55(19)
O4 U O8 95.15(19)
O1 U O5 81.91(19)
O4 U O5 90.71(18)
O8 U O5 170.10(19)
O1 U O6 81.21(18)
O4 U O6 87.02(18)
O8 U O6 123.52(18)
O5 U O6 64.67(17)
O1 U O3 123.59(18)
O4 U O3 64.56(18)
O8 U O3 91.40(17)
O5 U O3 83.90(16)
O6 U O3 137.58(17)
O1 U O7 91.99(19)
O4 U O7 84.34(18)
O8 U O7 64.08(18)
O5 U O7 124.63(17)
O6 U O7 60.02(17)
O3 U O7 138.91(17)
O1 U O2 64.36(17)
O4 U O2 125.15(17)
O8 U O2 82.41(18)
O5 U O2 87.69(18)
O6 U O2 138.82(17)
O3 U O2 60.75(16)
O7 U O2 138.05(18)
Zn1 U Zn2 172.77(2)
O3 Zn1 O2 76.4(2)
O3 Zn1 N1 144.7(2)
O2 Zn1 N1 90.8(2)
O3 Zn1 N5 104.1(2)
O2 Zn1 N5 103.5(2)
N1 Zn1 N5 110.9(3)
O3 Zn1 N2 89.2(2)
O2 Zn1 N2 144.3(2)
N1 Zn1 N2 82.5(3)
N5 Zn1 N2 111.6(3)
O7 Zn2 O6 74.8(2)
O7 Zn2 N4 89.8(2)
O6 Zn2 N4 147.6(3)
O7 Zn2 N3 135.4(3)
O6 Zn2 N3 89.0(2)
N4 Zn2 N3 82.2(3)
O7 Zn2 N6 111.5(2)
O6 Zn2 N6 103.3(2)
N4 Zn2 N6 108.8(3)
N3 Zn2 N6 112.6(3)
C1 O1 U 123.1(5)
C2 O2 Zn1 126.6(5)
C2 O2 U 117.7(4)
Zn1 O2 U 109.5(2)
C12 O3 Zn1 127.8(5)
C12 O3 U 120.2(4)
Zn1 O3 U 112.0(2)
C13 O4 U 122.4(5)
C7 N1 C8 122.7(7)
C7 N1 Zn1 127.7(5)
C8 N1 Zn1 109.2(5)
C10 N2 C9 119.2(7)
C10 N2 Zn1 125.8(6)
C9 N2 Zn1 113.1(5)
O1 C1 C6 127.2(8)
O1 C1 C2 115.7(7)
C6 C1 C2 117.1(9)
O2 C2 C3 124.9(7)
O2 C2 C1 113.0(7)
C3 C2 C1 122.0(7)
C2 C3 C4 117.8(7)
C2 C3 C7 124.2(7)
C4 C3 C7 117.7(8)
C5 C4 C3 119.8(8)
C4 C5 C6 121.8(8)
C1 C6 C5 121.3(8)
N1 C7 C3 125.3(8)
N1 C8 C9 109.5(6)
N2 C9 C8 108.6(6)
N2 C10 C11 125.5(8)
C12 C11 C16 117.0(8)
C12 C11 C10 123.8(8)
C16 C11 C10 118.8(7)
O3 C12 C11 123.4(7)
O3 C12 C13 113.3(7)
C11 C12 C13 123.2(8)
O4 C13 C12 116.5(7)
O4 C13 C14 125.8(8)
C12 C13 C14 117.7(8)
C15 C14 C13 119.0(8)
C16 C15 C14 123.1(8)
C15 C16 C11 119.8(8)
C17 O5 U 120.8(4)
C18 O6 Zn2 126.5(4)
C18 O6 U 120.9(4)
Zn2 O6 U 112.5(2)
C28 O7 Zn2 127.9(5)
C28 O7 U 121.0(5)
Zn2 O7 U 110.7(2)
O6 O7 U 58.85(16)
C29 O8 U 124.3(5)
C23 N3 C24 121.1(6)
C23 N3 Zn2 125.2(5)
C24 N3 Zn2 113.3(5)
C26 N4 C25 122.9(7)
C26 N4 Zn2 127.6(5)
C25 N4 Zn2 108.6(5)
O5 C17 C22 125.5(7)
O5 C17 C18 117.1(7)
C22 C17 C18 117.5(7)
O6 C18 C19 124.0(7)
O6 C18 C17 112.9(6)
C19 C18 C17 123.0(7)
C18 C19 C20 117.6(7)
C18 C19 C23 122.8(7)
C20 C19 C23 119.2(7)
C21 C20 C19 120.1(7)
C20 C21 C22 121.5(8)
C17 C22 C21 120.0(8)
N3 C23 C19 125.8(7)
N3 C24 C25 108.9(6)
N4 C25 C24 108.3(6)
N4 C26 C27 125.1(7)
C32 C27 C28 118.7(8)
C32 C27 C26 117.9(8)
C28 C27 C26 123.1(7)
O7 C28 C27 125.2(7)
O7 C28 C29 113.9(7)
C27 C28 C29 120.8(7)
O8 C29 C30 125.3(8)
O8 C29 C28 115.8(7)
C30 C29 C28 118.9(8)
C29 C30 C31 120.0(8)
C32 C31 C30 121.1(8)
C31 C32 C27 120.1(8)
C37 N5 C33 117.6(7)
C37 N5 Zn1 123.5(6)
C33 N5 Zn1 118.5(5)
N5 C33 C34 124.1(8)
C35 C34 C33 117.3(9)
C36 C35 C34 120.0(9)
C35 C36 C37 119.5(8)
N5 C37 C36 121.6(8)
C38B N6 C42B 117.7(6)
C38A N6 C42A 120.0
C38B N6 Zn2 124.7(6)
C42B N6 Zn2 112.2(6)
C38A N6 Zn2 123.9(4)
C42A N6 Zn2 115.3(4)
C39A C38A N6 120.0
C38A C39A C40A 120.0
C41A C40A C39A 120.0
C40A C41A C42A 120.0
C41A C42A N6 120.0
C39B C38B N6 121.1(4)
C38B C39B C40B 119.2(5)
C41B C40B C39B 119.7(5)
C42B C41B C40B 119.7(4)
C41B C42B N6 119.9(6)
C43 N7 C47 112.4(11)
N7 C43 C44 127.2(12)
C45 C44 C43 114.8(13)
C46 C45 C44 124.6(14)
C45 C46 C47 116.6(14)
C46 C47 N7 124.2(14)
C48 N8 C52 116.1(11)
C49 C48 N8 122.8(12)
C50 C49 C48 119.1(12)
C51 C50 C49 122.7(11)
C50 C51 C52 122.3(12)
C51 C52 N8 116.9(12)
C54 C53 C58 120.0
C53 C54 C55 120.0
C56 C55 C54 120.0
C55 C56 C57 120.0
C58 C57 C56 120.0
C57 C58 C53 120.0

loop_
_geom_bond_atom_site_label_1
_geom_bond_atom_site_label_2
_geom_bond_distance
U O1 2.297(6)
U O4 2.311(5)
U O8 2.340(5)
U O5 2.347(5)
U O6 2.396(5)
U O3 2.414(5)
U O7 2.452(5)
U O2 2.470(5)
U Zn1 3.6614(9)
U Zn2 3.6631(9)
Zn1 O3 1.994(5)
Zn1 O2 2.002(5)
Zn1 N1 2.015(7)
Zn1 N5 2.037(6)
Zn1 N2 2.050(6)
Zn2 O7 1.989(5)
Zn2 O6 2.003(5)
Zn2 N4 2.025(7)
Zn2 N3 2.034(6)
Zn2 N6 2.051(5)
O1 C1 1.330(10)
O1 O2 2.543(7)
O2 C2 1.337(9)
O2 O3 2.470(7)
O2 N1 2.860(8)
O3 C12 1.328(9)
O3 O4 2.525(7)
O3 N2 2.838(8)
O4 C13 1.328(9)
N1 C7 1.274(9)
N1 C8 1.446(9)
N1 N2 2.679(9)
N2 C10 1.289(10)
N2 C9 1.482(10)
C1 C6 1.386(12)
C1 C2 1.443(11)
C2 C3 1.405(11)
C3 C4 1.427(11)
C3 C7 1.452(10)
C4 C5 1.379(11)
C5 C6 1.392(12)
C8 C9 1.566(12)
C10 C11 1.453(11)
C11 C12 1.402(10)
C11 C16 1.430(11)
C12 C13 1.407(11)
C13 C14 1.426(11)
C14 C15 1.380(11)
C15 C16 1.374(12)
O5 C17 1.333(9)
O5 O6 2.537(7)
O6 C18 1.327(8)
O6 O7 2.425(7)
O6 N3 2.830(8)
O7 C28 1.335(9)
O7 O8 2.544(7)
O7 N4 2.833(8)
O8 C29 1.337(9)
N3 C23 1.291(10)
N3 C24 1.471(9)
N3 N4 2.669(10)
N4 C26 1.293(10)
N4 C25 1.475(9)
C17 C22 1.380(11)
C17 C18 1.412(10)
C18 C19 1.402(10)
C19 C20 1.409(11)
C19 C23 1.463(11)
C20 C21 1.366(11)
C21 C22 1.422(11)
C24 C25 1.529(11)
C26 C27 1.456(11)
C27 C32 1.395(11)
C27 C28 1.400(11)
C28 C29 1.421(11)
C29 C30 1.381(11)
C30 C31 1.392(11)
C31 C32 1.390(12)
N5 C37 1.341(9)
N5 C33 1.340(10)
C33 C34 1.382(11)
C34 C35 1.371(12)
C35 C36 1.366(13)
C36 C37 1.389(12)
N6 C38B 1.365(8)
N6 C42B 1.387(8)
N6 C38A 1.3900
N6 C42A 1.3900
C38A C39A 1.3900
C39A C40A 1.3900
C40A C41A 1.3900
C41A C42A 1.3900
C38B C39B 1.378(8)
C39B C40B 1.367(8)
C40B C41B 1.374(8)
C41B C42B 1.369(8)
N7 C43 1.317(13)
N7 C47 1.381(16)
C43 C44 1.341(15)
C44 C45 1.334(16)
C45 C46 1.303(16)
C46 C47 1.344(18)
N8 C48 1.405(15)
N8 C52 1.427(15)
C48 C49 1.335(14)
C49 C50 1.324(15)
C50 C51 1.302(15)
C51 C52 1.394(15)
C53 C54 1.3900
C53 C58 1.3900
C54 C55 1.3900
C55 C56 1.3900
C56 C57 1.3900
C57 C58 1.3900
